data_7041315
loop_
_publ_author_name
'Nicasio, Antonio I.'
'Montilla, Francisco'
'\'Alvarez, Eleuterio'
'Colodrero, Rosario P.'
'Galindo, Agust\'in'

_publ_section_title
;
 Synthesis and structural characterization of homochiral 2D coordination
 polymers of zinc and copper with conformationally flexible ditopic
 imidazolium-based dicarboxylate ligands.
;
_journal_issue 2
_journal_name_full 'Dalton transactions (Cambridge, England : 2003)'
_journal_page_first 471
_journal_page_last 482
_journal_paper_doi 10.1039/c6dt03712g
_journal_volume 46
_journal_year 2017
_chemical_absolute_configuration rmad
_chemical_formula_moiety 'C26 H38 Cu N4 O8'
_chemical_formula_sum 'C26 H38 Cu N4 O8'
_chemical_formula_weight 598.14
_chemical_name_systematic
; 
 ? 
;
_space_group_IT_number 1
_symmetry_cell_setting triclinic
_symmetry_space_group_name_Hall 'P 1'
_symmetry_space_group_name_H-M 'P 1'
_atom_sites_solution_hydrogens geom
_atom_sites_solution_primary direct
_atom_sites_solution_secondary difmap
_audit_creation_method SHELXL-97
_audit_update_record
;
2016-07-13 deposited with the CCDC.
2016-12-01 downloaded from the CCDC.
;
_cell_angle_alpha 87.226(5)
_cell_angle_beta 83.190(4)
_cell_angle_gamma 86.503(4)
_cell_formula_units_Z 1
_cell_length_a 6.7462(8)
_cell_length_b 10.0831(11)
_cell_length_c 10.6524(12)
_cell_measurement_reflns_used 7976
_cell_measurement_temperature 193(2)
_cell_measurement_theta_max 30.16
_cell_measurement_theta_min 2.74
_cell_volume 717.53(14)
_computing_cell_refinement 'APEX2 Software Suite (Bruker, 2007)'
_computing_data_collection 'APEX2 Software Suite (Bruker, 2007)'
_computing_data_reduction 'APEX2 Software Suite (Bruker, 2007)'
_computing_molecular_graphics 'SHELXTL (Sheldrick, 2008)'
_computing_publication_material 'SHELXTL and publCIF (Westrip, 2010)'
_computing_structure_refinement 'SHELXL97 (Sheldrick, 2008)'
_computing_structure_solution 'SIR2002 (Burla et al., 2003)'
_diffrn_ambient_temperature 193(2)
_diffrn_detector_area_resol_mean 8.26
_diffrn_measured_fraction_theta_full 0.982
_diffrn_measured_fraction_theta_max 0.982
_diffrn_measurement_device_type
;
 Bruker-Nonius X8kappa APEX II CCD area detector
;
_diffrn_measurement_method 'phi and omega scans with narrow frames'
_diffrn_radiation_monochromator graphite
_diffrn_radiation_source 'fine-focus sealed tube'
_diffrn_radiation_type MoK\a
_diffrn_radiation_wavelength 0.71073
_diffrn_reflns_av_R_equivalents 0.0344
_diffrn_reflns_av_sigmaI/netI 0.0437
_diffrn_reflns_limit_h_max 8
_diffrn_reflns_limit_h_min -8
_diffrn_reflns_limit_k_max 11
_diffrn_reflns_limit_k_min -12
_diffrn_reflns_limit_l_max 12
_diffrn_reflns_limit_l_min -10
_diffrn_reflns_number 11676
_diffrn_reflns_theta_full 25.25
_diffrn_reflns_theta_max 25.25
_diffrn_reflns_theta_min 1.93
_diffrn_standards_decay_% 0
_exptl_absorpt_coefficient_mu 0.814
_exptl_absorpt_correction_T_max 0.8541
_exptl_absorpt_correction_T_min 0.7366
_exptl_absorpt_correction_type multi-scan
_exptl_absorpt_process_details
;
program SADABS, Bruker (2001).
;
_exptl_crystal_colour blue
_exptl_crystal_density_diffrn 1.384
_exptl_crystal_density_method 'not measured'
_exptl_crystal_description plate
_exptl_crystal_F_000 315
_exptl_crystal_size_max 0.40
_exptl_crystal_size_mid 0.40
_exptl_crystal_size_min 0.20
_refine_diff_density_max 1.460
_refine_diff_density_min -1.131
_refine_diff_density_rms 0.202
_refine_ls_abs_structure_details 'Flack H D (1983), Acta Cryst. A39, 876-881'
_refine_ls_abs_structure_Flack 0.070(19)
_refine_ls_extinction_method none
_refine_ls_goodness_of_fit_ref 1.043
_refine_ls_hydrogen_treatment constr
_refine_ls_matrix_type full
_refine_ls_number_parameters 360
_refine_ls_number_reflns 3678
_refine_ls_number_restraints 3
_refine_ls_restrained_S_all 1.042
_refine_ls_R_factor_all 0.0776
_refine_ls_R_factor_gt 0.0767
_refine_ls_shift/su_max 0.000
_refine_ls_shift/su_mean 0.000
_refine_ls_structure_factor_coef Fsqd
_refine_ls_weighting_details 'calc w=1/[\s^2^(Fo^2^)+(0.1958P)^2^+0.0000P] where P=(Fo^2^+2Fc^2^)/3'
_refine_ls_weighting_scheme calc
_refine_ls_wR_factor_gt 0.2057
_refine_ls_wR_factor_ref 0.2070
_reflns_number_gt 3583
_reflns_number_total 3678
_reflns_threshold_expression >2sigma(I)
_cod_data_source_file c6dt03712g2.cif
_cod_data_source_block 6
_cod_depositor_comments
;
The following automatic conversions were performed:

'_symmetry_cell_setting' value 'Triclinic' changed to 'triclinic'
according to
/usr/data/users/saulius/crontab/automatic-downloads/rss-feeds/RSC/lib/dictionaries/cif_core.dic
dictionary named 'cif_core.dic' version 2.4.2 from 2011-04-26.

Automatic conversion script
Id: cif_fix_values 4268 2015-11-12 08:31:59Z antanas 

 Adding full bibliography for 7041314--7041318.cif.
;
_cod_database_code 7041315

loop_
_symmetry_equiv_pos_as_xyz
'x, y, z'

loop_
_atom_site_label
_atom_site_type_symbol
_atom_site_fract_x
_atom_site_fract_y
_atom_site_fract_z
_atom_site_U_iso_or_equiv
_atom_site_adp_type
_atom_site_occupancy
_atom_site_symmetry_multiplicity
_atom_site_calc_flag
_atom_site_refinement_flags
Cu1 Cu -0.0001(1) 0.3307(4) 0.5003(5) 0.0229(3) Uani 1 1 d .
O1 O -0.2202(8) 0.4084(6) 0.6138(6) 0.0305(13) Uani 1 1 d .
O2 O -0.3798(9) 0.4206(7) 0.8096(6) 0.0445(16) Uani 1 1 d .
O3 O 0.1920(8) 0.4083(5) 0.5942(6) 0.0247(12) Uani 1 1 d .
O4 O 0.1446(9) 0.5713(6) 0.4509(6) 0.0372(13) Uani 1 1 d .
O5 O 0.2186(9) 0.2351(6) 0.3976(6) 0.0302(13) Uani 1 1 d .
O6 O 0.1579(9) 0.0765(6) 0.5472(6) 0.0408(14) Uani 1 1 d .
O7 O -0.1912(10) 0.2646(8) 0.4018(6) 0.0386(16) Uani 1 1 d .
O8 O -0.2463(10) 0.1822(7) 0.2200(6) 0.0438(15) Uani 1 1 d .
N1 N -0.0086(9) 0.3474(7) 1.0752(6) 0.0254(14) Uani 1 1 d .
N2 N -0.0339(9) 0.2875(6) 0.8886(6) 0.0246(14) Uani 1 1 d .
N3 N 0.4358(9) 0.7169(6) 0.5360(6) 0.0267(13) Uani 1 1 d .
N4 N 0.4529(9) 0.9049(6) 0.4317(6) 0.0254(13) Uani 1 1 d .
C1 C -0.1360(11) 0.3134(9) 1.0017(8) 0.0266(17) Uani 1 1 d .
H1 H -0.2759 0.3078 1.0240 0.032 Uiso 1 1 calc R
C2 C 0.1810(12) 0.3455(9) 1.0143(9) 0.0313(18) Uani 1 1 d .
H2 H 0.2993 0.3662 1.0477 0.038 Uiso 1 1 calc R
C3 C 0.1636(11) 0.3064(8) 0.8919(7) 0.0295(16) Uani 1 1 d .
H3 H 0.2684 0.2953 0.8248 0.035 Uiso 1 1 calc R
C4 C -0.0610(11) 0.3785(8) 1.2118(8) 0.0293(16) Uani 1 1 d .
H4 H 0.0667 0.3845 1.2497 0.035 Uiso 1 1 calc R
C5 C -0.1820(13) 0.5122(8) 1.2291(9) 0.042(2) Uani 1 1 d .
H5 H -0.1915 0.5295 1.3213 0.050 Uiso 1 1 calc R
C6 C -0.0675(18) 0.6241(10) 1.1609(11) 0.057(3) Uani 1 1 d .
H6A H -0.0604 0.6147 1.0693 0.086 Uiso 1 1 calc R
H6B H 0.0681 0.6204 1.1858 0.086 Uiso 1 1 calc R
H6C H -0.1361 0.7096 1.1835 0.086 Uiso 1 1 calc R
C7 C -0.3939(16) 0.5120(11) 1.1981(13) 0.058(3) Uani 1 1 d .
H7A H -0.4689 0.5924 1.2294 0.086 Uiso 1 1 calc R
H7B H -0.4568 0.4333 1.2385 0.086 Uiso 1 1 calc R
H7C H -0.3939 0.5103 1.1062 0.086 Uiso 1 1 calc R
C8 C -0.1282(10) 0.2481(7) 0.7771(7) 0.0249(14) Uani 1 1 d .
H8 H -0.0212 0.2222 0.7080 0.030 Uiso 1 1 calc R
C9 C -0.2521(10) 0.3694(8) 0.7319(7) 0.0266(15) Uani 1 1 d .
C10 C -0.2620(16) 0.1317(9) 0.8116(9) 0.046(2) Uani 1 1 d .
H10 H -0.3723 0.1592 0.8781 0.055 Uiso 1 1 calc R
C11 C -0.139(2) 0.0109(10) 0.8633(12) 0.075(4) Uani 1 1 d .
H11A H -0.2264 -0.0634 0.8840 0.113 Uiso 1 1 calc R
H11B H -0.0845 0.0351 0.9396 0.113 Uiso 1 1 calc R
H11C H -0.0299 -0.0156 0.7990 0.113 Uiso 1 1 calc R
C12 C -0.352(2) 0.0907(14) 0.6958(12) 0.076(4) Uani 1 1 d .
H12A H -0.2449 0.0676 0.6289 0.114 Uiso 1 1 calc R
H12B H -0.4376 0.1647 0.6655 0.114 Uiso 1 1 calc R
H12C H -0.4327 0.0135 0.7186 0.114 Uiso 1 1 calc R
C13 C 0.3295(10) 0.8207(8) 0.4923(8) 0.0306(17) Uani 1 1 d .
H13 H 0.1878 0.8322 0.5031 0.037 Uiso 1 1 calc R
C14 C 0.6434(11) 0.8556(8) 0.4393(8) 0.0315(17) Uani 1 1 d .
H14 H 0.7617 0.8969 0.4046 0.038 Uiso 1 1 calc R
C15 C 0.6351(11) 0.7375(8) 0.5049(8) 0.0307(16) Uani 1 1 d .
H15 H 0.7450 0.6804 0.5253 0.037 Uiso 1 1 calc R
C16 C 0.3619(11) 0.6017(7) 0.6126(8) 0.0271(15) Uani 1 1 d .
H16 H 0.4809 0.5409 0.6259 0.033 Uiso 1 1 calc R
C17 C 0.2598(14) 0.6379(9) 0.7451(8) 0.0388(18) Uani 1 1 d .
H17 H 0.2570 0.5526 0.7970 0.047 Uiso 1 1 calc R
C18 C 0.386(2) 0.7277(11) 0.8094(11) 0.061(3) Uani 1 1 d .
H18A H 0.3749 0.8182 0.7719 0.092 Uiso 1 1 calc R
H18B H 0.5263 0.6941 0.7978 0.092 Uiso 1 1 calc R
H18C H 0.3390 0.7288 0.8999 0.092 Uiso 1 1 calc R
C19 C 0.0440(14) 0.6898(10) 0.7484(9) 0.045(2) Uani 1 1 d .
H19A H -0.0050 0.7186 0.8336 0.068 Uiso 1 1 calc R
H19B H -0.0373 0.6191 0.7262 0.068 Uiso 1 1 calc R
H19C H 0.0346 0.7653 0.6875 0.068 Uiso 1 1 calc R
C20 C 0.2207(10) 0.5225(7) 0.5448(7) 0.0243(14) Uani 1 1 d .
C21 C 0.3338(12) 0.0130(8) 0.2337(7) 0.0334(17) Uani 1 1 d .
H21 H 0.3148 0.1036 0.1929 0.040 Uiso 1 1 calc R
C22 C 0.1353(14) -0.0517(10) 0.2417(9) 0.044(2) Uani 1 1 d .
H22A H 0.0829 -0.0407 0.1597 0.066 Uiso 1 1 calc R
H22B H 0.0402 -0.0095 0.3066 0.066 Uiso 1 1 calc R
H22C H 0.1546 -0.1466 0.2640 0.066 Uiso 1 1 calc R
C23 C 0.4949(15) -0.0631(11) 0.1487(11) 0.051(2) Uani 1 1 d .
H23A H 0.4918 -0.1583 0.1716 0.077 Uiso 1 1 calc R
H23B H 0.6263 -0.0319 0.1597 0.077 Uiso 1 1 calc R
H23C H 0.4701 -0.0479 0.0602 0.077 Uiso 1 1 calc R
C24 C 0.4004(10) 0.0323(7) 0.3658(7) 0.0272(15) Uani 1 1 d .
H24 H 0.5249 0.0826 0.3513 0.033 Uiso 1 1 calc R
C25 C 0.2436(11) 0.1192(8) 0.4464(7) 0.0274(15) Uani 1 1 d .
C26 C -0.1730(11) 0.2647(8) 0.2809(8) 0.0307(16) Uani 1 1 d .

loop_
_atom_site_aniso_label
_atom_site_aniso_U_11
_atom_site_aniso_U_22
_atom_site_aniso_U_33
_atom_site_aniso_U_23
_atom_site_aniso_U_13
_atom_site_aniso_U_12
Cu1 0.0331(4) 0.0255(4) 0.0097(4) -0.0021(2) 0.0006(3) -0.0022(3)
O1 0.034(3) 0.032(3) 0.024(3) 0.001(2) -0.007(2) 0.013(2)
O2 0.040(3) 0.068(4) 0.022(3) -0.009(3) 0.002(2) 0.021(3)
O3 0.035(3) 0.016(3) 0.023(3) 0.000(2) -0.007(2) -0.001(2)
O4 0.053(3) 0.035(3) 0.027(3) 0.007(2) -0.018(2) -0.006(2)
O5 0.048(3) 0.029(3) 0.011(3) -0.001(2) 0.006(2) -0.001(2)
O6 0.054(3) 0.033(3) 0.029(3) 0.000(2) 0.016(3) 0.005(3)
O7 0.046(3) 0.067(5) 0.005(3) -0.007(3) 0.004(2) -0.023(3)
O8 0.060(3) 0.056(4) 0.018(3) -0.002(3) -0.002(3) -0.030(3)
N1 0.030(3) 0.036(4) 0.009(3) 0.000(3) 0.000(2) -0.005(3)
N2 0.037(3) 0.026(3) 0.008(3) 0.001(2) 0.003(3) 0.003(3)
N3 0.036(3) 0.018(3) 0.026(3) -0.003(3) -0.005(3) 0.003(2)
N4 0.029(3) 0.026(3) 0.020(3) -0.007(2) 0.006(2) -0.004(2)
C1 0.027(3) 0.037(4) 0.017(4) 0.001(3) -0.005(3) -0.003(3)
C2 0.029(4) 0.036(4) 0.028(5) 0.008(3) -0.002(3) -0.003(3)
C3 0.035(4) 0.036(4) 0.015(4) 0.005(3) 0.006(3) 0.003(3)
C4 0.031(3) 0.034(4) 0.024(4) 0.001(3) -0.006(3) -0.012(3)
C5 0.059(5) 0.033(4) 0.034(5) -0.008(4) -0.010(4) -0.001(4)
C6 0.084(7) 0.037(5) 0.053(7) 0.002(4) -0.015(6) -0.006(5)
C7 0.061(6) 0.042(6) 0.071(8) -0.020(5) -0.016(5) 0.017(4)
C8 0.032(3) 0.031(4) 0.010(3) -0.004(3) 0.003(3) 0.000(3)
C9 0.034(3) 0.037(4) 0.007(3) -0.002(3) 0.002(3) -0.005(3)
C10 0.071(6) 0.041(5) 0.023(4) -0.009(4) 0.017(4) -0.017(4)
C11 0.131(11) 0.026(5) 0.054(7) 0.008(4) 0.040(7) 0.010(6)
C12 0.102(9) 0.088(9) 0.041(7) -0.025(6) 0.016(6) -0.062(7)
C13 0.029(3) 0.039(4) 0.024(4) -0.002(3) -0.002(3) -0.001(3)
C14 0.028(3) 0.036(4) 0.031(5) -0.005(3) -0.001(3) -0.007(3)
C15 0.031(4) 0.033(4) 0.030(4) -0.012(3) -0.005(3) -0.002(3)
C16 0.033(3) 0.021(3) 0.028(4) 0.001(3) -0.006(3) -0.005(3)
C17 0.063(5) 0.035(4) 0.018(4) 0.004(3) -0.008(3) 0.002(4)
C18 0.099(9) 0.055(6) 0.034(6) -0.005(5) -0.008(5) -0.025(6)
C19 0.060(5) 0.043(5) 0.028(5) -0.004(4) 0.009(4) 0.008(4)
C20 0.032(3) 0.025(4) 0.016(4) -0.011(3) 0.000(3) -0.002(3)
C21 0.047(4) 0.033(4) 0.017(4) -0.002(3) 0.007(3) -0.005(3)
C22 0.057(5) 0.043(5) 0.033(5) -0.003(4) -0.002(4) -0.010(4)
C23 0.060(6) 0.050(6) 0.042(6) -0.020(4) 0.009(4) -0.004(4)
C24 0.033(3) 0.027(4) 0.019(4) 0.000(3) 0.008(3) -0.006(3)
C25 0.041(4) 0.028(4) 0.011(3) 0.001(3) 0.003(3) -0.002(3)
C26 0.030(3) 0.036(4) 0.025(4) 0.002(3) 0.002(3) -0.011(3)

loop_
_atom_type_symbol
_atom_type_description
_atom_type_scat_dispersion_real
_atom_type_scat_dispersion_imag
_atom_type_scat_source
C C 0.0033 0.0016 'International Tables Vol C Tables 4.2.6.8 and 6.1.1.4'
H H 0.0000 0.0000 'International Tables Vol C Tables 4.2.6.8 and 6.1.1.4'
N N 0.0061 0.0033 'International Tables Vol C Tables 4.2.6.8 and 6.1.1.4'
O O 0.0106 0.0060 'International Tables Vol C Tables 4.2.6.8 and 6.1.1.4'
Cu Cu 0.3201 1.2651 'International Tables Vol C Tables 4.2.6.8 and 6.1.1.4'

loop_
_geom_angle_atom_site_label_1
_geom_angle_atom_site_label_2
_geom_angle_atom_site_label_3
_geom_angle
_geom_angle_site_symmetry_1
_geom_angle_site_symmetry_3
O7 Cu1 O1 89.3(3) . .
O7 Cu1 O3 176.4(3) . .
O1 Cu1 O3 90.3(2) . .
O7 Cu1 O5 90.4(3) . .
O1 Cu1 O5 173.9(3) . .
O3 Cu1 O5 90.4(2) . .
C9 O1 Cu1 121.7(5) . .
C20 O3 Cu1 106.7(5) . .
C25 O5 Cu1 108.7(5) . .
C26 O7 Cu1 125.0(5) . .
C1 N1 C2 111.6(8) . .
C1 N1 C4 124.5(6) . .
C2 N1 C4 123.9(7) . .
C1 N2 C3 109.5(6) . .
C1 N2 C8 124.0(6) . .
C3 N2 C8 126.4(6) . .
C13 N3 C15 108.7(6) . .
C13 N3 C16 127.8(6) . .
C15 N3 C16 123.5(6) . .
C13 N4 C14 108.4(7) . .
C13 N4 C24 127.5(6) . 1_565
C14 N4 C24 124.1(6) . 1_565
N1 C1 N2 107.6(7) . .
N1 C1 H1 126.2 . .
N2 C1 H1 126.2 . .
N1 C2 C3 105.1(7) . .
N1 C2 H2 127.4 . .
C3 C2 H2 127.4 . .
N2 C3 C2 106.1(6) . .
N2 C3 H3 126.9 . .
C2 C3 H3 126.9 . .
N1 C4 C26 109.4(6) . 1_556
N1 C4 C5 112.5(7) . .
C26 C4 C5 111.2(6) 1_556 .
N1 C4 H4 107.9 . .
C26 C4 H4 107.9 1_556 .
C5 C4 H4 107.9 . .
C7 C5 C6 113.0(9) . .
C7 C5 C4 114.6(7) . .
C6 C5 C4 110.4(8) . .
C7 C5 H5 106.0 . .
C6 C5 H5 106.0 . .
C4 C5 H5 106.0 . .
C5 C6 H6A 109.5 . .
C5 C6 H6B 109.5 . .
H6A C6 H6B 109.5 . .
C5 C6 H6C 109.5 . .
H6A C6 H6C 109.5 . .
H6B C6 H6C 109.5 . .
C5 C7 H7A 109.5 . .
C5 C7 H7B 109.5 . .
H7A C7 H7B 109.5 . .
C5 C7 H7C 109.5 . .
H7A C7 H7C 109.5 . .
H7B C7 H7C 109.5 . .
N2 C8 C9 107.4(5) . .
N2 C8 C10 111.4(7) . .
C9 C8 C10 110.0(7) . .
N2 C8 H8 109.3 . .
C9 C8 H8 109.3 . .
C10 C8 H8 109.3 . .
O2 C9 O1 124.5(7) . .
O2 C9 C8 117.4(7) . .
O1 C9 C8 118.0(6) . .
C12 C10 C8 110.5(8) . .
C12 C10 C11 108.7(9) . .
C8 C10 C11 110.2(9) . .
C12 C10 H10 109.1 . .
C8 C10 H10 109.1 . .
C11 C10 H10 109.1 . .
C10 C11 H11A 109.5 . .
C10 C11 H11B 109.5 . .
H11A C11 H11B 109.5 . .
C10 C11 H11C 109.5 . .
H11A C11 H11C 109.5 . .
H11B C11 H11C 109.5 . .
C10 C12 H12A 109.5 . .
C10 C12 H12B 109.5 . .
H12A C12 H12B 109.5 . .
C10 C12 H12C 109.5 . .
H12A C12 H12C 109.5 . .
H12B C12 H12C 109.5 . .
N4 C13 N3 108.8(6) . .
N4 C13 H13 125.6 . .
N3 C13 H13 125.6 . .
C15 C14 N4 108.0(7) . .
C15 C14 H14 126.0 . .
N4 C14 H14 126.0 . .
C14 C15 N3 106.1(6) . .
C14 C15 H15 127.0 . .
N3 C15 H15 127.0 . .
N3 C16 C20 112.5(6) . .
N3 C16 C17 113.3(6) . .
C20 C16 C17 109.9(6) . .
N3 C16 H16 106.9 . .
C20 C16 H16 106.9 . .
C17 C16 H16 106.9 . .
C19 C17 C18 112.8(8) . .
C19 C17 C16 114.7(7) . .
C18 C17 C16 111.3(8) . .
C19 C17 H17 105.7 . .
C18 C17 H17 105.7 . .
C16 C17 H17 105.7 . .
C17 C18 H18A 109.5 . .
C17 C18 H18B 109.5 . .
H18A C18 H18B 109.5 . .
C17 C18 H18C 109.5 . .
H18A C18 H18C 109.5 . .
H18B C18 H18C 109.5 . .
C17 C19 H19A 109.5 . .
C17 C19 H19B 109.5 . .
H19A C19 H19B 109.5 . .
C17 C19 H19C 109.5 . .
H19A C19 H19C 109.5 . .
H19B C19 H19C 109.5 . .
O4 C20 O3 125.2(6) . .
O4 C20 C16 121.2(7) . .
O3 C20 C16 113.6(6) . .
C22 C21 C23 111.1(7) . .
C22 C21 C24 112.6(7) . .
C23 C21 C24 111.6(7) . .
C22 C21 H21 107.0 . .
C23 C21 H21 107.0 . .
C24 C21 H21 107.0 . .
C21 C22 H22A 109.5 . .
C21 C22 H22B 109.5 . .
H22A C22 H22B 109.5 . .
C21 C22 H22C 109.5 . .
H22A C22 H22C 109.5 . .
H22B C22 H22C 109.5 . .
C21 C23 H23A 109.5 . .
C21 C23 H23B 109.5 . .
H23A C23 H23B 109.5 . .
C21 C23 H23C 109.5 . .
H23A C23 H23C 109.5 . .
H23B C23 H23C 109.5 . .
N4 C24 C25 112.5(6) 1_545 .
N4 C24 C21 112.6(6) 1_545 .
C25 C24 C21 110.9(6) . .
N4 C24 H24 106.8 1_545 .
C25 C24 H24 106.8 . .
C21 C24 H24 106.8 . .
O6 C25 O5 126.0(7) . .
O6 C25 C24 121.5(7) . .
O5 C25 C24 112.5(6) . .
O8 C26 O7 124.0(7) . .
O8 C26 C4 120.0(7) . 1_554
O7 C26 C4 116.0(7) . 1_554

loop_
_geom_bond_atom_site_label_1
_geom_bond_atom_site_label_2
_geom_bond_distance
_geom_bond_site_symmetry_2
Cu1 O7 1.924(6) .
Cu1 O1 1.951(6) .
Cu1 O3 1.949(6) .
Cu1 O5 1.962(6) .
O1 C9 1.296(10) .
O2 C9 1.229(9) .
O3 C20 1.259(10) .
O4 C20 1.244(9) .
O5 C25 1.266(10) .
O6 C25 1.229(10) .
O7 C26 1.278(10) .
O8 C26 1.239(10) .
N1 C1 1.300(11) .
N1 C2 1.363(11) .
N1 C4 1.499(10) .
N2 C1 1.344(11) .
N2 C3 1.362(10) .
N2 C8 1.493(9) .
N3 C13 1.329(10) .
N3 C15 1.372(10) .
N3 C16 1.465(10) .
N4 C13 1.318(10) .
N4 C14 1.360(10) .
N4 C24 1.478(10) 1_565
C1 H1 0.9500 .
C2 C3 1.400(12) .
C2 H2 0.9500 .
C3 H3 0.9500 .
C4 C26 1.524(11) 1_556
C4 C5 1.540(11) .
C4 H4 1.0000 .
C5 C7 1.505(13) .
C5 C6 1.514(14) .
C5 H5 1.0000 .
C6 H6A 0.9800 .
C6 H6B 0.9800 .
C6 H6C 0.9800 .
C7 H7A 0.9800 .
C7 H7B 0.9800 .
C7 H7C 0.9800 .
C8 C9 1.530(10) .
C8 C10 1.529(12) .
C8 H8 1.0000 .
C10 C12 1.523(15) .
C10 C11 1.546(17) .
C10 H10 1.0000 .
C11 H11A 0.9800 .
C11 H11B 0.9800 .
C11 H11C 0.9800 .
C12 H12A 0.9800 .
C12 H12B 0.9800 .
C12 H12C 0.9800 .
C13 H13 0.9500 .
C14 C15 1.351(12) .
C14 H14 0.9500 .
C15 H15 0.9500 .
C16 C20 1.542(9) .
C16 C17 1.545(11) .
C16 H16 1.0000 .
C17 C19 1.514(13) .
C17 C18 1.520(13) .
C17 H17 1.0000 .
C18 H18A 0.9800 .
C18 H18B 0.9800 .
C18 H18C 0.9800 .
C19 H19A 0.9800 .
C19 H19B 0.9800 .
C19 H19C 0.9800 .
C21 C22 1.517(12) .
C21 C23 1.523(11) .
C21 C24 1.551(11) .
C21 H21 1.0000 .
C22 H22A 0.9800 .
C22 H22B 0.9800 .
C22 H22C 0.9800 .
C23 H23A 0.9800 .
C23 H23B 0.9800 .
C23 H23C 0.9800 .
C24 N4 1.478(10) 1_545
C24 C25 1.539(9) .
C24 H24 1.0000 .
C26 C4 1.524(11) 1_554

loop_
_geom_torsion_atom_site_label_1
_geom_torsion_atom_site_label_2
_geom_torsion_atom_site_label_3
_geom_torsion_atom_site_label_4
_geom_torsion
_geom_torsion_site_symmetry_1
_geom_torsion_site_symmetry_4
O7 Cu1 O1 C9 116.4(6) . .
O3 Cu1 O1 C9 -67.2(6) . .
O1 Cu1 O3 C20 -88.7(5) . .
O5 Cu1 O3 C20 97.4(5) . .
O7 Cu1 O5 C25 -88.8(5) . .
O3 Cu1 O5 C25 94.7(5) . .
O1 Cu1 O7 C26 139.5(8) . .
O5 Cu1 O7 C26 -46.6(8) . .
C2 N1 C1 N2 0.0(11) . .
C4 N1 C1 N2 -177.1(6) . .
C3 N2 C1 N1 -0.1(9) . .
C8 N2 C1 N1 -178.5(6) . .
C1 N1 C2 C3 0.1(10) . .
C4 N1 C2 C3 177.3(7) . .
C1 N2 C3 C2 0.2(8) . .
C8 N2 C3 C2 178.5(7) . .
N1 C2 C3 N2 -0.2(9) . .
C1 N1 C4 C26 52.3(10) . 1_556
C2 N1 C4 C26 -124.5(8) . 1_556
C1 N1 C4 C5 -71.8(10) . .
C2 N1 C4 C5 111.4(9) . .
N1 C4 C5 C7 71.5(10) . .
C26 C4 C5 C7 -51.6(11) 1_556 .
N1 C4 C5 C6 -57.5(9) . .
C26 C4 C5 C6 179.4(7) 1_556 .
C1 N2 C8 C9 69.1(9) . .
C3 N2 C8 C9 -109.0(7) . .
C1 N2 C8 C10 -51.4(9) . .
C3 N2 C8 C10 130.5(8) . .
Cu1 O1 C9 O2 174.9(6) . .
Cu1 O1 C9 C8 -7.5(9) . .
N2 C8 C9 O2 -55.6(9) . .
C10 C8 C9 O2 65.8(9) . .
N2 C8 C9 O1 126.7(7) . .
C10 C8 C9 O1 -112.0(8) . .
N2 C8 C10 C12 -178.5(8) . .
C9 C8 C10 C12 62.5(10) . .
N2 C8 C10 C11 -58.4(8) . .
C9 C8 C10 C11 -177.3(7) . .
C14 N4 C13 N3 -1.5(8) . .
C24 N4 C13 N3 178.6(6) 1_565 .
C15 N3 C13 N4 1.7(8) . .
C16 N3 C13 N4 177.6(7) . .
C13 N4 C14 C15 0.8(8) . .
C24 N4 C14 C15 -179.3(6) 1_565 .
N4 C14 C15 N3 0.2(8) . .
C13 N3 C15 C14 -1.2(9) . .
C16 N3 C15 C14 -177.3(6) . .
C13 N3 C16 C20 60.7(9) . .
C15 N3 C16 C20 -123.9(7) . .
C13 N3 C16 C17 -64.7(9) . .
C15 N3 C16 C17 110.7(8) . .
N3 C16 C17 C19 82.1(9) . .
C20 C16 C17 C19 -44.7(10) . .
N3 C16 C17 C18 -47.5(10) . .
C20 C16 C17 C18 -174.3(7) . .
Cu1 O3 C20 O4 -2.6(9) . .
Cu1 O3 C20 C16 176.9(4) . .
N3 C16 C20 O4 -16.0(9) . .
C17 C16 C20 O4 111.2(8) . .
N3 C16 C20 O3 164.5(6) . .
C17 C16 C20 O3 -68.3(8) . .
C22 C21 C24 N4 68.2(8) . 1_545
C23 C21 C24 N4 -57.7(9) . 1_545
C22 C21 C24 C25 -58.9(9) . .
C23 C21 C24 C25 175.3(7) . .
Cu1 O5 C25 O6 -5.8(10) . .
Cu1 O5 C25 C24 175.0(5) . .
N4 C24 C25 O6 -8.3(10) 1_545 .
C21 C24 C25 O6 118.9(8) . .
N4 C24 C25 O5 171.0(6) 1_545 .
C21 C24 C25 O5 -61.8(8) . .
Cu1 O7 C26 O8 151.1(7) . .
Cu1 O7 C26 C4 -31.6(11) . 1_554
